data_2221103
loop_
_publ_author_name
'Hanif, Muhammad'
'Rafiq, Muhammad'
'Saleem, Muhammad'
'Qadeer, Ghulam'
'Wong, Wai-Yeung'

_publ_section_title
;
 4-Benzyloxy-3-methoxybenzonitrile
;
_journal_coeditor_code HK2626
_journal_issue 3
_journal_name_full 'Acta Crystallographica Section E'
_journal_page_first o572
_journal_paper_doi 10.1107/S1600536809005613
_journal_volume 65
_journal_year 2009
_chemical_formula_iupac 'C15 H13 N O2'
_chemical_formula_moiety 'C15 H13 N O2'
_chemical_formula_sum 'C15 H13 N O2'
_chemical_formula_weight 239.26
_chemical_name_common 411.0(10)
_chemical_name_systematic
;
4-Benzyloxy-3-methoxybenzonitrile
;
_space_group_IT_number 14
_symmetry_cell_setting monoclinic
_symmetry_space_group_name_Hall '-P 2ybc'
_symmetry_space_group_name_H-M 'P 1 21/c 1'
_atom_sites_solution_hydrogens geom
_atom_sites_solution_primary direct
_atom_sites_solution_secondary difmap
_audit_creation_method SHELXL-97
_cell_angle_alpha 90.00
_cell_angle_beta 102.663(2)
_cell_angle_gamma 90.00
_cell_formula_units_Z 4
_cell_length_a 14.9434(12)
_cell_length_b 9.5469(8)
_cell_length_c 8.8522(7)
_cell_measurement_reflns_used 7856
_cell_measurement_temperature 173(2)
_cell_measurement_theta_max 28.27
_cell_measurement_theta_min 2.60
_cell_volume 1232.16(17)
_computing_cell_refinement 'SAINT (Bruker, 2002)'
_computing_data_collection 'SMART (Bruker, 2001)'
_computing_data_reduction 'SAINT (Bruker, 2002)'
_computing_molecular_graphics 'ORTEP-3 for Windows (Farrugia, 1997)'
_computing_publication_material 'SHELXTL (Sheldrick, 2008)'
_computing_structure_refinement 'SHELXL97 (Sheldrick, 2008)'
_computing_structure_solution 'SHELXS97 (Sheldrick, 2008)'
_diffrn_ambient_temperature 173(2)
_diffrn_measured_fraction_theta_full 0.975
_diffrn_measured_fraction_theta_max 0.975
_diffrn_measurement_device_type 'Bruker SMART CCD area-detector'
_diffrn_measurement_method '\w and \f'
_diffrn_radiation_monochromator graphite
_diffrn_radiation_source 'fine-focus sealed tube'
_diffrn_radiation_type MoK\a
_diffrn_radiation_wavelength 0.71073
_diffrn_reflns_av_R_equivalents 0.0184
_diffrn_reflns_av_sigmaI/netI 0.0206
_diffrn_reflns_limit_h_max 19
_diffrn_reflns_limit_h_min -17
_diffrn_reflns_limit_k_max 12
_diffrn_reflns_limit_k_min -11
_diffrn_reflns_limit_l_max 11
_diffrn_reflns_limit_l_min -11
_diffrn_reflns_number 7286
_diffrn_reflns_theta_full 28.30
_diffrn_reflns_theta_max 28.30
_diffrn_reflns_theta_min 2.55
_diffrn_standards_number 0
_exptl_absorpt_coefficient_mu 0.086
_exptl_absorpt_correction_T_max 0.980
_exptl_absorpt_correction_T_min 0.864
_exptl_absorpt_correction_type multi-scan
_exptl_absorpt_process_details '(SADABS; Bruker, 2001)'
_exptl_crystal_colour colorless
_exptl_crystal_density_diffrn 1.290
_exptl_crystal_density_method 'not measured'
_exptl_crystal_description block
_exptl_crystal_F_000 504
_exptl_crystal_size_max 0.32
_exptl_crystal_size_mid 0.25
_exptl_crystal_size_min 0.23
_refine_diff_density_max 0.227
_refine_diff_density_min -0.167
_refine_ls_extinction_method none
_refine_ls_goodness_of_fit_ref 1.019
_refine_ls_hydrogen_treatment constr
_refine_ls_matrix_type full
_refine_ls_number_parameters 163
_refine_ls_number_reflns 2983
_refine_ls_number_restraints 0
_refine_ls_restrained_S_all 1.019
_refine_ls_R_factor_all 0.0462
_refine_ls_R_factor_gt 0.0375
_refine_ls_shift/su_max 0.000
_refine_ls_shift/su_mean 0.000
_refine_ls_structure_factor_coef Fsqd
_refine_ls_weighting_details 'calc w=1/[\s^2^(Fo^2^)+(0.0606P)^2^+0.2089P] where P=(Fo^2^+2Fc^2^)/3'
_refine_ls_weighting_scheme calc
_refine_ls_wR_factor_gt 0.1057
_refine_ls_wR_factor_ref 0.1137
_reflns_number_gt 2499
_reflns_number_total 2983
_reflns_threshold_expression I>2\s(I)
_cod_data_source_file hk2626.cif
_cod_data_source_block I
_cod_original_sg_symbol_H-M 'P 21/c'
_cod_database_code 2221103
_cod_database_fobs_code 2221103

loop_
_symmetry_equiv_pos_as_xyz
'x, y, z'
'-x, y+1/2, -z+1/2'
'-x, -y, -z'
'x, -y-1/2, z-1/2'

loop_
_atom_site_type_symbol
_atom_site_label
_atom_site_fract_x
_atom_site_fract_y
_atom_site_fract_z
_atom_site_U_iso_or_equiv
_atom_site_adp_type
_atom_site_calc_flag
_atom_site_refinement_flags
_atom_site_occupancy
_atom_site_disorder_assembly
_atom_site_disorder_group
O O1 0.26381(5) 0.56473(9) 0.00751(9) 0.0409(2) Uani d . 1 . .
O O2 0.26362(5) 0.38653(9) 0.22449(9) 0.0423(2) Uani d . 1 . .
N N1 -0.09205(7) 0.55876(14) 0.35630(13) 0.0545(3) Uani d . 1 . .
C C1 0.44027(9) 0.66914(15) -0.09352(15) 0.0492(3) Uani d . 1 . .
H H1A 0.4473 0.7296 -0.0065 0.059 Uiso calc R 1 . .
C C2 0.51719(9) 0.62309(16) -0.14277(16) 0.0520(3) Uani d . 1 . .
H H2A 0.5765 0.6523 -0.0893 0.062 Uiso calc R 1 . .
C C3 0.50825(9) 0.53599(14) -0.26781(15) 0.0479(3) Uani d . 1 . .
H H3A 0.5612 0.5033 -0.3000 0.058 Uiso calc R 1 . .
C C4 0.42195(9) 0.49571(15) -0.34716(16) 0.0510(3) Uani d . 1 . .
H H4A 0.4155 0.4364 -0.4351 0.061 Uiso calc R 1 . .
C C5 0.34464(8) 0.54158(13) -0.29886(14) 0.0440(3) Uani d . 1 . .
H H5A 0.2855 0.5137 -0.3543 0.053 Uiso calc R 1 . .
C C6 0.35295(8) 0.62749(12) -0.17068(13) 0.0375(2) Uani d . 1 . .
C C7 0.26977(8) 0.66610(13) -0.11153(14) 0.0425(3) Uani d . 1 . .
H H7A 0.2760 0.7620 -0.0680 0.051 Uiso calc R 1 . .
H H7B 0.2141 0.6623 -0.1961 0.051 Uiso calc R 1 . .
C C8 0.18984(7) 0.57131(11) 0.07225(12) 0.0339(2) Uani d . 1 . .
C C9 0.18915(7) 0.47256(11) 0.19135(12) 0.0328(2) Uani d . 1 . .
C C10 0.11690(7) 0.46987(12) 0.26518(12) 0.0343(2) Uani d . 1 . .
H H10A 0.1166 0.4048 0.3462 0.041 Uiso calc R 1 . .
C C11 0.04377(7) 0.56410(12) 0.21963(12) 0.0358(2) Uani d . 1 . .
C C12 0.04428(8) 0.66074(13) 0.10355(13) 0.0403(3) Uani d . 1 . .
H H12A -0.0055 0.7241 0.0736 0.048 Uiso calc R 1 . .
C C13 0.11769(8) 0.66500(13) 0.03071(13) 0.0399(3) Uani d . 1 . .
H H13A 0.1185 0.7324 -0.0479 0.048 Uiso calc R 1 . .
C C14 0.26552(8) 0.28301(13) 0.34102(13) 0.0411(3) Uani d . 1 . .
H H14A 0.3220 0.2280 0.3534 0.062 Uiso calc R 1 . .
H H14B 0.2124 0.2210 0.3105 0.062 Uiso calc R 1 . .
H H14C 0.2635 0.3288 0.4393 0.062 Uiso calc R 1 . .
C C15 -0.03198(7) 0.55965(13) 0.29606(13) 0.0411(3) Uani d . 1 . .

loop_
_atom_site_aniso_label
_atom_site_aniso_U_11
_atom_site_aniso_U_22
_atom_site_aniso_U_33
_atom_site_aniso_U_12
_atom_site_aniso_U_13
_atom_site_aniso_U_23
O1 0.0369(4) 0.0459(5) 0.0439(4) 0.0084(3) 0.0176(3) 0.0109(3)
O2 0.0311(4) 0.0469(5) 0.0509(5) 0.0104(3) 0.0132(3) 0.0138(4)
N1 0.0373(5) 0.0777(8) 0.0499(6) 0.0106(5) 0.0128(4) 0.0015(5)
C1 0.0493(7) 0.0525(7) 0.0454(6) -0.0055(5) 0.0094(5) -0.0083(5)
C2 0.0378(6) 0.0625(8) 0.0544(7) -0.0090(6) 0.0071(5) -0.0007(6)
C3 0.0408(6) 0.0529(7) 0.0547(7) -0.0047(5) 0.0204(5) 0.0033(6)
C4 0.0481(7) 0.0573(8) 0.0528(7) -0.0108(6) 0.0220(6) -0.0127(6)
C5 0.0383(6) 0.0496(7) 0.0463(6) -0.0109(5) 0.0142(5) -0.0036(5)
C6 0.0408(6) 0.0350(5) 0.0392(5) -0.0020(4) 0.0139(4) 0.0061(4)
C7 0.0475(6) 0.0398(6) 0.0435(6) 0.0055(5) 0.0171(5) 0.0084(5)
C8 0.0317(5) 0.0370(5) 0.0337(5) 0.0025(4) 0.0085(4) -0.0009(4)
C9 0.0263(5) 0.0351(5) 0.0362(5) 0.0026(4) 0.0054(4) -0.0002(4)
C10 0.0295(5) 0.0386(5) 0.0348(5) 0.0000(4) 0.0068(4) -0.0003(4)
C11 0.0293(5) 0.0427(6) 0.0354(5) 0.0022(4) 0.0072(4) -0.0078(4)
C12 0.0367(5) 0.0433(6) 0.0401(5) 0.0119(4) 0.0069(4) -0.0025(5)
C13 0.0421(6) 0.0411(6) 0.0373(5) 0.0090(5) 0.0106(4) 0.0032(4)
C14 0.0366(5) 0.0411(6) 0.0431(6) 0.0037(4) 0.0034(4) 0.0065(5)
C15 0.0320(5) 0.0523(7) 0.0385(6) 0.0063(5) 0.0067(4) -0.0043(5)

loop_
_atom_type_symbol
_atom_type_description
_atom_type_scat_dispersion_real
_atom_type_scat_dispersion_imag
_atom_type_scat_source
C C 0.0033 0.0016 'International Tables Vol C Tables 4.2.6.8 and 6.1.1.4'
H H 0.0000 0.0000 'International Tables Vol C Tables 4.2.6.8 and 6.1.1.4'
N N 0.0061 0.0033 'International Tables Vol C Tables 4.2.6.8 and 6.1.1.4'
O O 0.0106 0.0060 'International Tables Vol C Tables 4.2.6.8 and 6.1.1.4'

loop_
_geom_angle_atom_site_label_1
_geom_angle_atom_site_label_2
_geom_angle_atom_site_label_3
_geom_angle_site_symmetry_1
_geom_angle_site_symmetry_3
_geom_angle
_geom_angle_publ_flag
C8 O1 C7 . . 117.61(8) ?
C9 O2 C14 . . 117.38(8) ?
C2 C1 C6 . . 120.51(12) ?
C2 C1 H1A . . 119.7 ?
C6 C1 H1A . . 119.7 ?
C3 C2 C1 . . 120.43(12) ?
C3 C2 H2A . . 119.8 ?
C1 C2 H2A . . 119.8 ?
C2 C3 C4 . . 119.72(12) ?
C2 C3 H3A . . 120.1 ?
C4 C3 H3A . . 120.1 ?
C3 C4 C5 . . 120.20(12) ?
C3 C4 H4A . . 119.9 ?
C5 C4 H4A . . 119.9 ?
C6 C5 C4 . . 120.58(11) ?
C6 C5 H5A . . 119.7 ?
C4 C5 H5A . . 119.7 ?
C5 C6 C1 . . 118.55(11) ?
C5 C6 C7 . . 120.06(10) ?
C1 C6 C7 . . 121.28(11) ?
O1 C7 C6 . . 106.16(9) ?
O1 C7 H7A . . 110.5 ?
C6 C7 H7A . . 110.5 ?
O1 C7 H7B . . 110.5 ?
C6 C7 H7B . . 110.5 ?
H7A C7 H7B . . 108.7 ?
O1 C8 C13 . . 125.25(10) ?
O1 C8 C9 . . 115.10(9) ?
C13 C8 C9 . . 119.65(9) ?
O2 C9 C10 . . 125.03(9) ?
O2 C9 C8 . . 115.01(9) ?
C10 C9 C8 . . 119.96(9) ?
C9 C10 C11 . . 119.51(10) ?
C9 C10 H10A . . 120.2 ?
C11 C10 H10A . . 120.2 ?
C12 C11 C10 . . 120.68(10) ?
C12 C11 C15 . . 120.10(10) ?
C10 C11 C15 . . 119.22(10) ?
C11 C12 C13 . . 119.87(10) ?
C11 C12 H12A . . 120.1 ?
C13 C12 H12A . . 120.1 ?
C8 C13 C12 . . 120.33(10) ?
C8 C13 H13A . . 119.8 ?
C12 C13 H13A . . 119.8 ?
O2 C14 H14A . . 109.5 ?
O2 C14 H14B . . 109.5 ?
H14A C14 H14B . . 109.5 ?
O2 C14 H14C . . 109.5 ?
H14A C14 H14C . . 109.5 ?
H14B C14 H14C . . 109.5 ?
N1 C15 C11 . . 178.73(13) ?

loop_
_geom_bond_atom_site_label_1
_geom_bond_atom_site_label_2
_geom_bond_site_symmetry_2
_geom_bond_distance
_geom_bond_publ_flag
C1 C2 . 1.3872(18) ?
C1 C6 . 1.3916(17) ?
C1 H1A . 0.9500 ?
C2 C3 . 1.3673(19) ?
C2 H2A . 0.9500 ?
C3 C4 . 1.3810(18) ?
C3 H3A . 0.9500 ?
C4 C5 . 1.3878(17) ?
C4 H4A . 0.9500 ?
C5 C6 . 1.3834(16) ?
C5 H5A . 0.9500 ?
C6 C7 . 1.4967(15) ?
C7 O1 . 1.4478(13) ?
C7 H7A . 0.9900 ?
C7 H7B . 0.9900 ?
C8 O1 . 1.3535(12) ?
C8 C13 . 1.3870(15) ?
C8 C9 . 1.4161(15) ?
C9 O2 . 1.3624(12) ?
C9 C10 . 1.3794(14) ?
C10 C11 . 1.4046(14) ?
C10 H10A . 0.9500 ?
C11 C12 . 1.3822(16) ?
C11 C15 . 1.4411(14) ?
C12 C13 . 1.3897(15) ?
C12 H12A . 0.9500 ?
C13 H13A . 0.9500 ?
C14 O2 . 1.4244(13) ?
C14 H14A . 0.9800 ?
C14 H14B . 0.9800 ?
C14 H14C . 0.9800 ?
C15 N1 . 1.1402(15) ?

loop_
_geom_hbond_atom_site_label_D
_geom_hbond_atom_site_label_H
_geom_hbond_atom_site_label_A
_geom_hbond_site_symmetry_A
_geom_hbond_distance_DH
_geom_hbond_distance_HA
_geom_hbond_distance_DA
_geom_hbond_angle_DHA
C14 H14B N1 2_545 0.98 2.58 3.5170(17) 160

loop_
_cod_related_entry_id
_cod_related_entry_database
_cod_related_entry_code
1 ChemSpider 694245
